data_7157653
loop_
_publ_author_name
'Kletskov, Alexey V.'
'Zatykina, Anastasya D.'
'Grudova, Mariya V.'
'Sinelshchikova, Anna A.'
'Grigoriev, Mikhail S.'
'Zaytsev, Vladimir P.'
'Gil, Diego M.'
'Novikov, Roman A.'
'Zubkov, Fedor I.'
'Frontera, Antonio'

_publ_section_title
;
 Raise the anchor! Synthesis, X-ray and NMR characterization of
 1,3,5-triazinanes with an axial tert-butyl group.
;
_journal_issue 41
_journal_name_full 'Organic &amp; biomolecular chemistry'
_journal_page_first 8386
_journal_page_last 8394
_journal_paper_doi 10.1039/d0ob01201g
_journal_volume 18
_journal_year 2020
_chemical_formula_sum 'C19 H23 Br2 N3 O4 S2'
_chemical_formula_weight 581.34
_space_group_crystal_system orthorhombic
_space_group_IT_number 62
_space_group_name_Hall '-P 2ac 2n'
_space_group_name_H-M_alt 'P n m a'
_atom_sites_solution_hydrogens geom
_audit_creation_method SHELXL-2018/3
_audit_update_record
;
2019-12-03 deposited with the CCDC.	2020-08-12 downloaded from the CCDC.
;
_cell_angle_alpha 90
_cell_angle_beta 90
_cell_angle_gamma 90
_cell_formula_units_Z 4
_cell_length_a 15.1555(7)
_cell_length_b 24.3132(12)
_cell_length_c 6.1544(3)
_cell_measurement_reflns_used 3071
_cell_measurement_temperature 296(2)
_cell_measurement_theta_max 23.08
_cell_measurement_theta_min 3.17
_cell_volume 2267.77(19)
_computing_structure_refinement 'SHELXL-2018/3 (Sheldrick, 2018)'
_diffrn_ambient_temperature 296(2)
_diffrn_measured_fraction_theta_full 0.995
_diffrn_measured_fraction_theta_max 0.991
_diffrn_measurement_device_type 'Bruker KAPPA APEX II area-detector diffractometer'
_diffrn_radiation_type MoK\a
_diffrn_radiation_wavelength 0.71073
_diffrn_reflns_av_R_equivalents 0.0587
_diffrn_reflns_av_unetI/netI 0.0380
_diffrn_reflns_Laue_measured_fraction_full 0.995
_diffrn_reflns_Laue_measured_fraction_max 0.991
_diffrn_reflns_limit_h_max 17
_diffrn_reflns_limit_h_min -19
_diffrn_reflns_limit_k_max 31
_diffrn_reflns_limit_k_min -31
_diffrn_reflns_limit_l_max 8
_diffrn_reflns_limit_l_min -7
_diffrn_reflns_number 18873
_diffrn_reflns_point_group_measured_fraction_full 0.995
_diffrn_reflns_point_group_measured_fraction_max 0.991
_diffrn_reflns_theta_full 25.242
_diffrn_reflns_theta_max 27.616
_diffrn_reflns_theta_min 3.947
_exptl_absorpt_coefficient_mu 3.790
_exptl_absorpt_correction_T_max 0.863
_exptl_absorpt_correction_T_min 0.587
_exptl_absorpt_correction_type multi-scan
_exptl_absorpt_process_details 'SADABS (Bruker, 2008)'
_exptl_crystal_colour colourless
_exptl_crystal_density_diffrn 1.703
_exptl_crystal_description plate
_exptl_crystal_F_000 1168
_exptl_crystal_size_max 0.500
_exptl_crystal_size_mid 0.200
_exptl_crystal_size_min 0.040
_refine_diff_density_max 0.578
_refine_diff_density_min -0.614
_refine_diff_density_rms 0.062
_refine_ls_extinction_method none
_refine_ls_goodness_of_fit_ref 1.011
_refine_ls_hydrogen_treatment constr
_refine_ls_matrix_type full
_refine_ls_number_parameters 142
_refine_ls_number_reflns 2670
_refine_ls_number_restraints 0
_refine_ls_restrained_S_all 1.011
_refine_ls_R_factor_all 0.0816
_refine_ls_R_factor_gt 0.0417
_refine_ls_shift/su_max 0.001
_refine_ls_shift/su_mean 0.000
_refine_ls_structure_factor_coef Fsqd
_refine_ls_weighting_details 'w=1/[\s^2^(Fo^2^)+(0.0260P)^2^+2.6827P] where P=(Fo^2^+2Fc^2^)/3'
_refine_ls_weighting_scheme calc
_refine_ls_wR_factor_gt 0.0793
_refine_ls_wR_factor_ref 0.0931
_reflns_Friedel_coverage 0.000
_reflns_number_gt 1712
_reflns_number_total 2670
_reflns_threshold_expression 'I > 2\s(I)'
_cod_data_source_file d0ob01201g3.cif
_cod_data_source_block ak117
_cod_depositor_comments 'Adding full bibliography for 7157649--7157656.cif.'
_cod_database_code 7157653
_shelx_shelxl_version_number 2018/3
_shelx_space_group_comment
;
The symmetry employed for this shelxl refinement is uniquely defined
by the following loop, which should always be used as a source of
symmetry information in preference to the above space-group names.
They are only intended as comments.
;
_shelx_estimated_absorpt_t_min 0.253
_shelx_estimated_absorpt_t_max 0.863

loop_
_space_group_symop_operation_xyz
'x, y, z'
'-x+1/2, -y, z+1/2'
'-x, y+1/2, -z'
'x+1/2, -y+1/2, -z+1/2'
'-x, -y, -z'
'x-1/2, y, -z-1/2'
'x, -y-1/2, z'
'-x-1/2, y-1/2, z-1/2'

loop_
_atom_site_label
_atom_site_type_symbol
_atom_site_fract_x
_atom_site_fract_y
_atom_site_fract_z
_atom_site_U_iso_or_equiv
_atom_site_adp_type
_atom_site_occupancy
_atom_site_site_symmetry_order
_atom_site_calc_flag
_atom_site_refinement_flags_posn
_atom_site_refinement_flags_adp
_atom_site_refinement_flags_occupancy
_atom_site_disorder_assembly
_atom_site_disorder_group
Br1 Br 0.66453(3) 0.47635(2) 0.80928(8) 0.07585(18) Uani 1 1 d . . . . .
S1 S 0.35515(6) 0.35430(4) 0.29434(16) 0.0524(2) Uani 1 1 d . . . . .
O1 O 0.27641(16) 0.38584(11) 0.3154(5) 0.0753(8) Uani 1 1 d . . . . .
O2 O 0.38886(19) 0.33920(11) 0.0857(4) 0.0704(8) Uani 1 1 d . . . . .
N1 N 0.2389(2) 0.250000 0.6695(5) 0.0447(9) Uani 1 2 d S T P . .
N3 N 0.33754(17) 0.29800(11) 0.4242(5) 0.0495(7) Uani 1 1 d . . . . .
C2 C 0.2926(2) 0.29803(16) 0.6403(6) 0.0606(10) Uani 1 1 d . . . . .
H2A H 0.336652 0.299532 0.754412 0.073 Uiso 1 1 calc R U . . .
H2B H 0.255901 0.330586 0.652452 0.073 Uiso 1 1 calc R U . . .
C4 C 0.3938(3) 0.250000 0.3943(9) 0.0533(13) Uani 1 2 d S T P . .
H4A H 0.419351 0.250000 0.249708 0.064 Uiso 1 2 calc R U P . .
H4B H 0.441301 0.250000 0.499991 0.064 Uiso 1 2 calc R U P . .
C5 C 0.1479(3) 0.250000 0.5786(7) 0.0412(10) Uani 1 2 d S T P . .
C6 C 0.1447(3) 0.250000 0.3304(7) 0.0556(13) Uani 1 2 d S T P . .
H6A H 0.084319 0.250000 0.283069 0.083 Uiso 1 2 calc R U P . .
H6B H 0.173856 0.282239 0.276118 0.083 Uiso 0.5 1 calc R U P . .
H6C H 0.173856 0.217761 0.276118 0.083 Uiso 0.5 1 calc R U P . .
C7 C 0.1006(3) 0.30023(16) 0.6661(7) 0.0697(11) Uani 1 1 d . . . . .
H7A H 0.041497 0.301224 0.609827 0.104 Uiso 1 1 calc R U . . .
H7B H 0.098659 0.298481 0.821847 0.104 Uiso 1 1 calc R U . . .
H7C H 0.131539 0.332810 0.622007 0.104 Uiso 1 1 calc R U . . .
C8 C 0.4400(2) 0.39033(12) 0.4316(5) 0.0391(7) Uani 1 1 d . . . . .
C9 C 0.4220(2) 0.41595(14) 0.6260(6) 0.0496(9) Uani 1 1 d . . . . .
H9A H 0.364934 0.415699 0.681874 0.059 Uiso 1 1 calc R U . . .
C10 C 0.4888(2) 0.44196(14) 0.7374(6) 0.0495(8) Uani 1 1 d . . . . .
H10A H 0.477555 0.459026 0.869731 0.059 Uiso 1 1 calc R U . . .
C11 C 0.5724(2) 0.44240(12) 0.6508(6) 0.0444(8) Uani 1 1 d . . . . .
C12 C 0.5910(2) 0.41798(13) 0.4549(6) 0.0515(9) Uani 1 1 d . . . . .
H12A H 0.647664 0.419218 0.396944 0.062 Uiso 1 1 calc R U . . .
C13 C 0.5236(2) 0.39158(13) 0.3462(5) 0.0483(8) Uani 1 1 d . . . . .
H13A H 0.534929 0.374470 0.213986 0.058 Uiso 1 1 calc R U . . .

loop_
_atom_site_aniso_label
_atom_site_aniso_U_11
_atom_site_aniso_U_22
_atom_site_aniso_U_33
_atom_site_aniso_U_23
_atom_site_aniso_U_13
_atom_site_aniso_U_12
Br1 0.0575(3) 0.0693(3) 0.1008(4) -0.0103(3) -0.0267(2) -0.0142(2)
S1 0.0526(5) 0.0500(5) 0.0545(5) -0.0038(5) -0.0156(4) -0.0082(4)
O1 0.0531(15) 0.0633(16) 0.110(2) -0.0077(16) -0.0295(15) 0.0017(13)
O2 0.094(2) 0.0789(19) 0.0381(14) -0.0079(13) -0.0111(14) -0.0213(16)
N1 0.051(2) 0.054(2) 0.029(2) 0.000 -0.0047(17) 0.000
N3 0.0505(16) 0.0447(15) 0.0535(17) -0.0122(14) 0.0060(13) -0.0119(13)
C2 0.062(2) 0.071(3) 0.049(2) -0.0260(19) -0.0049(17) -0.015(2)
C4 0.040(3) 0.062(3) 0.058(3) 0.000 -0.006(2) 0.000
C5 0.044(3) 0.044(3) 0.035(2) 0.000 0.0046(19) 0.000
C6 0.043(3) 0.083(4) 0.042(3) 0.000 -0.011(2) 0.000
C7 0.071(3) 0.064(3) 0.074(3) -0.008(2) 0.008(2) 0.018(2)
C8 0.0429(17) 0.0332(16) 0.0412(18) 0.0006(14) -0.0072(14) -0.0045(13)
C9 0.0435(19) 0.054(2) 0.051(2) -0.0102(17) 0.0038(15) -0.0078(16)
C10 0.056(2) 0.0459(19) 0.047(2) -0.0083(16) -0.0001(16) -0.0056(16)
C11 0.0458(19) 0.0314(16) 0.056(2) 0.0049(15) -0.0123(15) -0.0064(14)
C12 0.0437(19) 0.046(2) 0.064(2) -0.0028(18) 0.0067(17) -0.0029(15)
C13 0.054(2) 0.0462(19) 0.044(2) -0.0064(16) 0.0021(15) -0.0030(16)

loop_
_atom_type_symbol
_atom_type_description
_atom_type_scat_dispersion_real
_atom_type_scat_dispersion_imag
_atom_type_scat_source
C C 0.0033 0.0016 'International Tables Vol C Tables 4.2.6.8 and 6.1.1.4'
H H 0.0000 0.0000 'International Tables Vol C Tables 4.2.6.8 and 6.1.1.4'
N N 0.0061 0.0033 'International Tables Vol C Tables 4.2.6.8 and 6.1.1.4'
O O 0.0106 0.0060 'International Tables Vol C Tables 4.2.6.8 and 6.1.1.4'
S S 0.1246 0.1234 'International Tables Vol C Tables 4.2.6.8 and 6.1.1.4'
Br Br -0.2901 2.4595 'International Tables Vol C Tables 4.2.6.8 and 6.1.1.4'

loop_
_geom_angle_atom_site_label_1
_geom_angle_atom_site_label_2
_geom_angle_atom_site_label_3
_geom_angle
_geom_angle_site_symmetry_1
_geom_angle_site_symmetry_3
_geom_angle_publ_flag
O1 S1 O2 121.27(18) . . ?
O1 S1 N3 105.91(16) . . ?
O2 S1 N3 106.69(16) . . ?
O1 S1 C8 107.38(15) . . ?
O2 S1 C8 107.22(16) . . ?
N3 S1 C8 107.74(15) . . ?
C2 N1 C2 109.0(4) . 7_565 ?
C2 N1 C5 118.6(2) . . ?
C2 N1 C5 118.6(2) 7_565 . ?
C4 N3 C2 112.3(3) . . ?
C4 N3 S1 121.5(2) . . ?
C2 N3 S1 121.2(2) . . ?
N1 C2 N3 111.7(3) . . ?
N1 C2 H2A 109.3 . . ?
N3 C2 H2A 109.3 . . ?
N1 C2 H2B 109.3 . . ?
N3 C2 H2B 109.3 . . ?
H2A C2 H2B 107.9 . . ?
N3 C4 N3 106.4(4) 7_565 . ?
N3 C4 H4A 110.4 7_565 . ?
N3 C4 H4A 110.4 . . ?
N3 C4 H4B 110.4 7_565 . ?
N3 C4 H4B 110.4 . . ?
H4A C4 H4B 108.6 . . ?
N1 C5 C7 107.8(3) . 7_565 ?
N1 C5 C7 107.8(3) . . ?
C7 C5 C7 107.4(4) 7_565 . ?
N1 C5 C6 113.9(4) . . ?
C7 C5 C6 109.9(3) 7_565 . ?
C7 C5 C6 109.9(3) . . ?
C5 C6 H6A 109.5 . . ?
C5 C6 H6B 109.5 . . ?
H6A C6 H6B 109.5 . . ?
C5 C6 H6C 109.5 . . ?
H6A C6 H6C 109.5 . . ?
H6B C6 H6C 109.5 . . ?
C5 C7 H7A 109.5 . . ?
C5 C7 H7B 109.5 . . ?
H7A C7 H7B 109.5 . . ?
C5 C7 H7C 109.5 . . ?
H7A C7 H7C 109.5 . . ?
H7B C7 H7C 109.5 . . ?
C13 C8 C9 120.4(3) . . ?
C13 C8 S1 119.9(2) . . ?
C9 C8 S1 119.6(2) . . ?
C8 C9 C10 119.6(3) . . ?
C8 C9 H9A 120.2 . . ?
C10 C9 H9A 120.2 . . ?
C11 C10 C9 119.3(3) . . ?
C11 C10 H10A 120.4 . . ?
C9 C10 H10A 120.4 . . ?
C10 C11 C12 121.8(3) . . ?
C10 C11 Br1 118.9(3) . . ?
C12 C11 Br1 119.3(3) . . ?
C11 C12 C13 118.3(3) . . ?
C11 C12 H12A 120.9 . . ?
C13 C12 H12A 120.9 . . ?
C8 C13 C12 120.6(3) . . ?
C8 C13 H13A 119.7 . . ?
C12 C13 H13A 119.7 . . ?

loop_
_geom_bond_atom_site_label_1
_geom_bond_atom_site_label_2
_geom_bond_distance
_geom_bond_site_symmetry_2
_geom_bond_publ_flag
Br1 C11 1.893(3) . ?
S1 O1 1.424(3) . ?
S1 O2 1.430(3) . ?
S1 N3 1.607(3) . ?
S1 C8 1.770(3) . ?
N1 C2 1.434(4) . ?
N1 C2 1.434(4) 7_565 ?
N1 C5 1.490(5) . ?
N3 C4 1.457(4) . ?
N3 C2 1.494(4) . ?
C2 H2A 0.9700 . ?
C2 H2B 0.9700 . ?
C4 H4A 0.9700 . ?
C4 H4B 0.9700 . ?
C5 C7 1.515(4) 7_565 ?
C5 C7 1.515(4) . ?
C5 C6 1.528(6) . ?
C6 H6A 0.9600 . ?
C6 H6B 0.9600 . ?
C6 H6C 0.9600 . ?
C7 H7A 0.9600 . ?
C7 H7B 0.9600 . ?
C7 H7C 0.9600 . ?
C8 C13 1.372(4) . ?
C8 C9 1.377(4) . ?
C9 C10 1.377(4) . ?
C9 H9A 0.9300 . ?
C10 C11 1.373(5) . ?
C10 H10A 0.9300 . ?
C11 C12 1.373(5) . ?
C12 C13 1.380(4) . ?
C12 H12A 0.9300 . ?
C13 H13A 0.9300 . ?

loop_
_geom_hbond_atom_site_label_D
_geom_hbond_atom_site_label_H
_geom_hbond_atom_site_label_A
_geom_hbond_distance_DH
_geom_hbond_distance_HA
_geom_hbond_distance_DA
_geom_hbond_angle_DHA
_geom_hbond_site_symmetry_A
_geom_hbond_publ_flag
C2 H2A O2 0.97 2.39 3.263(4) 149.4 1_556 yes
C12 H12A O1 0.93 2.48 3.357(4) 156.3 6_656 yes

loop_
_geom_torsion_atom_site_label_1
_geom_torsion_atom_site_label_2
_geom_torsion_atom_site_label_3
_geom_torsion_atom_site_label_4
_geom_torsion
_geom_torsion_site_symmetry_1
_geom_torsion_site_symmetry_2
_geom_torsion_site_symmetry_3
_geom_torsion_site_symmetry_4
_geom_torsion_publ_flag
O1 S1 N3 C4 164.4(3) . . . . ?
O2 S1 N3 C4 33.9(3) . . . . ?
C8 S1 N3 C4 -81.0(3) . . . . ?
O1 S1 N3 C2 -42.6(3) . . . . ?
O2 S1 N3 C2 -173.1(2) . . . . ?
C8 S1 N3 C2 72.0(3) . . . . ?
C2 N1 C2 N3 56.0(5) 7_565 . . . ?
C5 N1 C2 N3 -83.8(4) . . . . ?
C4 N3 C2 N1 -58.8(4) . . . . ?
S1 N3 C2 N1 145.9(3) . . . . ?
C2 N3 C4 N3 56.8(4) . . . 7_565 ?
S1 N3 C4 N3 -148.1(2) . . . 7_565 ?
C2 N1 C5 C7 -169.8(3) . . . 7_565 ?
C2 N1 C5 C7 54.2(4) 7_565 . . 7_565 ?
C2 N1 C5 C7 -54.2(4) . . . . ?
C2 N1 C5 C7 169.8(3) 7_565 . . . ?
C2 N1 C5 C6 68.0(3) . . . . ?
C2 N1 C5 C6 -68.0(3) 7_565 . . . ?
O1 S1 C8 C13 -141.5(3) . . . . ?
O2 S1 C8 C13 -9.7(3) . . . . ?
N3 S1 C8 C13 104.8(3) . . . . ?
O1 S1 C8 C9 39.9(3) . . . . ?
O2 S1 C8 C9 171.7(3) . . . . ?
N3 S1 C8 C9 -73.8(3) . . . . ?
C13 C8 C9 C10 -1.4(5) . . . . ?
S1 C8 C9 C10 177.2(3) . . . . ?
C8 C9 C10 C11 0.8(5) . . . . ?
C9 C10 C11 C12 0.6(5) . . . . ?
C9 C10 C11 Br1 -178.1(2) . . . . ?
C10 C11 C12 C13 -1.2(5) . . . . ?
Br1 C11 C12 C13 177.5(2) . . . . ?
C9 C8 C13 C12 0.7(5) . . . . ?
S1 C8 C13 C12 -177.9(3) . . . . ?
C11 C12 C13 C8 0.6(5) . . . . ?
